data_7118588
loop_
_publ_author_name
'Banerjee, Aparna'
'Nandi, Shyamapada'
'Nasa, Parveen'
'Vaidhyanathan, Ramanathan'

_publ_section_title
;
 Enhancing the carbon capture capacities of a rigid ultra-microporous MOF
 through gate-opening at low CO2 pressures assisted by swiveling oxalate
 pillars.
;
_journal_issue 9
_journal_name_full 'Chemical communications (Cambridge, England)'
_journal_page_first 1851
_journal_page_last 1854
_journal_paper_doi 10.1039/c5cc08172f
_journal_volume 52
_journal_year 2016
_chemical_formula_moiety Zn2(C2O4)(C2H3N4)2
_chemical_formula_sum 'C6 H6 N8 O4 Zn2'
_chemical_formula_weight 384.93
_chemical_name_common 'Zinc aminotriazolato oxalate'
_chemical_name_systematic 'Zinc aminotriazolato oxalate'
_space_group_crystal_system monoclinic
_space_group_IT_number 14
_space_group_name_Hall '-P 2ybc'
_space_group_name_H-M_alt 'P 1 21/c 1'
_symmetry_space_group_name_Hall '-P 2ybc'
_symmetry_space_group_name_H-M 'P 1 21/c 1'
_atom_sites_solution_hydrogens geom
_audit_creation_method SHELXL-2014/6
_audit_update_record
;
2015-11-24 deposited with the CCDC.
2015-12-01 downloaded from the CCDC.
;
_cell_angle_alpha 90
_cell_angle_beta 100.213(7)
_cell_angle_gamma 90
_cell_formula_units_Z 4
_cell_length_a 17.576(4)
_cell_length_b 7.9026(16)
_cell_length_c 10.347(2)
_cell_measurement_reflns_used 9459
_cell_measurement_temperature 100(2)
_cell_measurement_theta_max 68.54
_cell_measurement_theta_min 5.11
_cell_volume 1414.4(5)
_computing_cell_refinement 'Bruker SAINT'
_computing_data_collection 'Bruker APEX2'
_computing_data_reduction 'Bruker SAINT'
_computing_molecular_graphics 'Bruker SHELXTL'
_computing_publication_material 'Bruker SHELXTL'
_computing_structure_refinement 'SHELXL-2014/6 (Sheldrick, 2014)'
_computing_structure_solution 'SHELXS-97 (Sheldrick 2008)'
_diffrn_ambient_temperature 100(2)
_diffrn_measured_fraction_theta_full 0.965
_diffrn_measured_fraction_theta_max 0.957
_diffrn_measurement_device_type 'D8 Venture APEX-II'
_diffrn_measurement_method 'CMOS-Photon 100'
_diffrn_radiation_monochromator Micro-focus
_diffrn_radiation_source Micro-focus
_diffrn_radiation_type CuK\a
_diffrn_radiation_wavelength 1.54178
_diffrn_reflns_av_R_equivalents 0.0620
_diffrn_reflns_av_unetI/netI 0.0490
_diffrn_reflns_laue_measured_fraction_full 0.965
_diffrn_reflns_laue_measured_fraction_max 0.957
_diffrn_reflns_limit_h_max 21
_diffrn_reflns_limit_h_min -20
_diffrn_reflns_limit_k_max 9
_diffrn_reflns_limit_k_min -9
_diffrn_reflns_limit_l_max 12
_diffrn_reflns_limit_l_min -12
_diffrn_reflns_number 10881
_diffrn_reflns_point_group_measured_fraction_full 0.965
_diffrn_reflns_point_group_measured_fraction_max 0.957
_diffrn_reflns_theta_full 67.679
_diffrn_reflns_theta_max 68.705
_diffrn_reflns_theta_min 2.554
_exptl_absorpt_coefficient_mu 4.447
_exptl_absorpt_correction_T_max 0.7364
_exptl_absorpt_correction_T_min 0.5981
_exptl_absorpt_correction_type multi-scan
_exptl_absorpt_process_details 'SADABS;Universitat Gottingen,1997'
_exptl_crystal_colour colorless
_exptl_crystal_density_diffrn 1.808
_exptl_crystal_density_method 'not measured'
_exptl_crystal_description 'hexagonal plates'
_exptl_crystal_F_000 760
_exptl_crystal_size_max 0.12
_exptl_crystal_size_mid 0.10
_exptl_crystal_size_min 0.04
_platon_squeeze_details
;
;
_refine_diff_density_max 1.955
_refine_diff_density_min -1.085
_refine_diff_density_rms 0.220
_refine_ls_extinction_method none
_refine_ls_goodness_of_fit_ref 1.045
_refine_ls_hydrogen_treatment constr
_refine_ls_matrix_type full
_refine_ls_number_parameters 181
_refine_ls_number_reflns 2517
_refine_ls_number_restraints 0
_refine_ls_restrained_S_all 1.045
_refine_ls_R_factor_all 0.0995
_refine_ls_R_factor_gt 0.0943
_refine_ls_shift/su_max 0.000
_refine_ls_shift/su_mean 0.000
_refine_ls_structure_factor_coef Fsqd
_refine_ls_weighting_details 'w=1/[\s^2^(Fo^2^)+(0.1177P)^2^+28.3070P] where P=(Fo^2^+2Fc^2^)/3'
_refine_ls_weighting_scheme calc
_refine_ls_wR_factor_gt 0.2530
_refine_ls_wR_factor_ref 0.2563
_reflns_Friedel_coverage 0.000
_reflns_number_gt 2207
_reflns_number_total 2517
_reflns_threshold_expression 'I > 2\s(I)'
_cod_data_source_file c5cc08172f2.cif
_cod_data_source_block try5_BuOH_squeezed
_cod_original_cell_volume 1414.3(5)
_cod_database_code 7118588
_shelx_space_group_comment
;
The symmetry employed for this shelxl refinement is uniquely defined
by the following loop, which should always be used as a source of
symmetry information in preference to the above space-group names.
They are only intended as comments.
;
_shelxl_version_number 2014/6

loop_
_space_group_symop_operation_xyz
'x, y, z'
'-x, y+1/2, -z+1/2'
'-x, -y, -z'
'x, -y-1/2, z-1/2'

loop_
_atom_site_label
_atom_site_type_symbol
_atom_site_fract_x
_atom_site_fract_y
_atom_site_fract_z
_atom_site_U_iso_or_equiv
_atom_site_adp_type
_atom_site_occupancy
_atom_site_site_symmetry_order
_atom_site_calc_flag
_atom_site_refinement_flags_posn
_atom_site_refinement_flags_adp
Zn1 Zn 0.34298(7) 0.56019(15) -0.04537(12) 0.0235(4) Uani 1 1 d . .
Zn2 Zn 0.15538(6) 0.44284(15) 0.08173(11) 0.0232(4) Uani 1 1 d . .
N1 N 0.2579(5) 0.3841(11) -0.1191(9) 0.0328(18) Uani 1 1 d . .
N2 N 0.1892(4) 0.3493(10) -0.0805(7) 0.0259(16) Uani 1 1 d . .
C3 C 0.1499(6) 0.2484(14) -0.1674(10) 0.034(2) Uani 1 1 d . .
H3 H 0.1004 0.2041 -0.1614 0.041 Uiso 1 1 calc R U
N3 N 0.1881(4) 0.2144(11) -0.2670(8) 0.0298(17) Uani 1 1 d . .
C4 C 0.2542(6) 0.2995(13) -0.2320(9) 0.031(2) Uani 1 1 d . .
N4 N 0.3105(6) 0.2996(15) -0.3047(11) 0.057(3) Uani 1 1 d . .
H4A H 0.3046 0.2420 -0.3786 0.068 Uiso 1 1 calc R U
H4B H 0.3533 0.3573 -0.2783 0.068 Uiso 1 1 calc R U
N5 N 0.3126(4) 0.6317(10) 0.1219(7) 0.0262(16) Uani 1 1 d . .
N6 N 0.2386(4) 0.6290(10) 0.1500(8) 0.0277(17) Uani 1 1 d . .
C5 C 0.3522(5) 0.7155(13) 0.2203(10) 0.031(2) Uani 1 1 d . .
H5 H 0.4062 0.7352 0.2293 0.038 Uiso 1 1 calc R U
C6 C 0.2401(6) 0.7120(15) 0.2574(12) 0.040(3) Uani 1 1 d . .
N7 N 0.3102(4) 0.7707(11) 0.3066(7) 0.0285(17) Uani 1 1 d . .
N8 N 0.1776(6) 0.7296(17) 0.3199(12) 0.068(4) Uani 1 1 d . .
H8A H 0.1331 0.6825 0.2865 0.082 Uiso 1 1 calc R U
H8B H 0.1821 0.7881 0.3933 0.082 Uiso 1 1 calc R U
C1 C 0.0099(6) 0.5946(14) 0.0010(12) 0.039(2) Uani 1 1 d . .
O1 O 0.0776(4) 0.6369(10) 0.0411(10) 0.051(2) Uani 1 1 d . .
O2 O -0.0452(4) 0.6903(10) -0.0403(8) 0.0436(19) Uani 1 1 d . .
C2 C 0.4910(6) 0.4085(13) -0.0109(10) 0.031(2) Uani 1 1 d . .
O3 O 0.4205(4) 0.3673(9) -0.0376(9) 0.0415(19) Uani 1 1 d . .
O4 O 0.5472(4) 0.3043(9) -0.0016(8) 0.0379(17) Uani 1 1 d . .

loop_
_atom_site_aniso_label
_atom_site_aniso_U_11
_atom_site_aniso_U_22
_atom_site_aniso_U_33
_atom_site_aniso_U_23
_atom_site_aniso_U_13
_atom_site_aniso_U_12
Zn1 0.0239(7) 0.0254(7) 0.0218(7) 0.0004(4) 0.0059(5) 0.0013(4)
Zn2 0.0202(7) 0.0303(7) 0.0193(7) 0.0011(4) 0.0036(4) -0.0001(4)
N1 0.024(4) 0.036(5) 0.039(5) -0.006(4) 0.008(3) -0.002(3)
N2 0.021(4) 0.034(4) 0.022(4) -0.009(3) 0.004(3) 0.004(3)
C3 0.029(5) 0.046(6) 0.031(5) -0.007(4) 0.013(4) -0.003(4)
N3 0.026(4) 0.035(4) 0.027(4) -0.007(3) 0.001(3) 0.000(3)
C4 0.033(5) 0.033(5) 0.027(5) 0.000(4) 0.006(4) 0.002(4)
N4 0.059(6) 0.065(7) 0.052(6) -0.035(5) 0.026(5) -0.030(6)
N5 0.024(4) 0.035(4) 0.022(4) 0.002(3) 0.008(3) -0.004(3)
N6 0.023(4) 0.030(4) 0.030(4) -0.009(3) 0.004(3) 0.001(3)
C5 0.022(4) 0.037(5) 0.034(5) -0.012(4) 0.004(4) -0.008(4)
C6 0.028(5) 0.043(6) 0.053(7) -0.018(5) 0.016(5) -0.006(4)
N7 0.023(4) 0.039(5) 0.025(4) -0.009(3) 0.007(3) 0.000(3)
N8 0.035(5) 0.097(9) 0.081(8) -0.067(8) 0.033(5) -0.029(6)
C1 0.024(5) 0.040(6) 0.052(7) -0.001(5) 0.002(4) -0.001(4)
O1 0.023(4) 0.031(4) 0.095(7) -0.001(4) -0.003(4) -0.002(3)
O2 0.024(3) 0.034(4) 0.069(5) 0.007(4) -0.002(3) 0.000(3)
C2 0.027(5) 0.038(5) 0.029(5) 0.003(4) 0.006(4) 0.008(4)
O3 0.015(3) 0.031(4) 0.076(6) -0.004(4) 0.004(3) 0.003(3)
O4 0.027(3) 0.025(3) 0.063(5) 0.001(3) 0.013(3) 0.002(3)

loop_
_atom_type_symbol
_atom_type_description
_atom_type_scat_dispersion_real
_atom_type_scat_dispersion_imag
_atom_type_scat_source
C C 0.0181 0.0091 'International Tables Vol C Tables 4.2.6.8 and 6.1.1.4'
H H 0.0000 0.0000 'International Tables Vol C Tables 4.2.6.8 and 6.1.1.4'
N N 0.0311 0.0180 'International Tables Vol C Tables 4.2.6.8 and 6.1.1.4'
O O 0.0492 0.0322 'International Tables Vol C Tables 4.2.6.8 and 6.1.1.4'
Zn Zn -1.5491 0.6778 'International Tables Vol C Tables 4.2.6.8 and 6.1.1.4'

loop_
_geom_angle_atom_site_label_1
_geom_angle_atom_site_label_2
_geom_angle_atom_site_label_3
_geom_angle
_geom_angle_site_symmetry_1
_geom_angle_site_symmetry_3
N5 Zn1 O3 117.4(3) . .
N5 Zn1 N7 112.7(3) . 4_575
O3 Zn1 N7 128.2(3) . 4_575
N5 Zn1 N1 102.9(3) . .
O3 Zn1 N1 86.9(3) . .
N7 Zn1 N1 94.2(3) 4_575 .
N5 Zn1 O4 91.7(3) . 3_665
O3 Zn1 O4 78.4(3) . 3_665
N7 Zn1 O4 88.1(3) 4_575 3_665
N1 Zn1 O4 162.9(3) . 3_665
N3 Zn2 N2 109.7(3) 4_566 .
N3 Zn2 O1 135.6(4) 4_566 .
N2 Zn2 O1 112.8(4) . .
N3 Zn2 N6 94.9(3) 4_566 .
N2 Zn2 N6 104.2(3) . .
O1 Zn2 N6 86.8(3) . .
N3 Zn2 O2 88.6(3) 4_566 3_565
N2 Zn2 O2 92.4(3) . 3_565
O1 Zn2 O2 77.5(3) . 3_565
N6 Zn2 O2 160.7(3) . 3_565
C4 N1 N2 104.2(8) . .
C4 N1 Zn1 125.1(7) . .
N2 N1 Zn1 129.9(6) . .
C3 N2 N1 108.1(7) . .
C3 N2 Zn2 126.8(6) . .
N1 N2 Zn2 125.2(6) . .
N2 C3 N3 111.9(8) . .
C4 N3 C3 102.6(8) . .
C4 N3 Zn2 129.8(7) . 4_565
C3 N3 Zn2 127.3(7) . 4_565
N3 C4 N1 113.3(8) . .
N3 C4 N4 122.6(9) . .
N1 C4 N4 124.1(9) . .
C5 N5 N6 103.6(7) . .
C5 N5 Zn1 129.5(6) . .
N6 N5 Zn1 126.1(6) . .
C6 N6 N5 107.4(8) . .
C6 N6 Zn2 123.4(7) . .
N5 N6 Zn2 124.3(6) . .
N5 C5 N7 114.0(8) . .
N6 C6 N7 112.5(9) . .
N6 C6 N8 124.2(9) . .
N7 C6 N8 123.2(10) . .
C5 N7 C6 102.5(8) . .
C5 N7 Zn1 127.1(6) . 4_576
C6 N7 Zn1 129.5(7) . 4_576
O1 C1 O2 126.6(11) . .
O1 C1 C1 118.1(12) . 3_565
O2 C1 C1 115.3(11) . 3_565
C1 O1 Zn2 115.8(7) . .
C1 O2 Zn2 112.6(7) . 3_565
O3 C2 O4 124.5(10) . .
O3 C2 C2 117.2(11) . 3_665
O4 C2 C2 118.3(11) . 3_665
C2 O3 Zn1 116.1(7) . .
C2 O4 Zn1 110.0(6) . 3_665

loop_
_geom_bond_atom_site_label_1
_geom_bond_atom_site_label_2
_geom_bond_distance
_geom_bond_site_symmetry_2
Zn1 N5 1.982(7) .
Zn1 O3 2.037(7) .
Zn1 N7 2.038(8) 4_575
Zn1 N1 2.085(8) .
Zn1 O4 2.186(7) 3_665
Zn2 N3 2.001(8) 4_566
Zn2 N2 2.018(7) .
Zn2 O1 2.048(8) .
Zn2 N6 2.107(8) .
Zn2 O2 2.179(7) 3_565
N1 C4 1.338(13) .
N1 N2 1.365(11) .
N2 C3 1.305(13) .
C3 N3 1.353(12) .
N3 C4 1.335(13) .
N3 Zn2 2.001(8) 4_565
C4 N4 1.345(14) .
N5 C5 1.307(12) .
N5 N6 1.381(10) .
N6 C6 1.287(13) .
C5 N7 1.329(12) .
C6 N7 1.330(13) .
C6 N8 1.377(13) .
N7 Zn1 2.038(8) 4_576
C1 O1 1.234(13) .
C1 O2 1.243(13) .
C1 C1 1.53(2) 3_565
O2 Zn2 2.179(7) 3_565
C2 O3 1.262(13) .
C2 O4 1.276(12) .
C2 C2 1.49(2) 3_665
O4 Zn1 2.186(7) 3_665

loop_
_platon_squeeze_void_nr
_platon_squeeze_void_average_x
_platon_squeeze_void_average_y
_platon_squeeze_void_average_z
_platon_squeeze_void_volume
_platon_squeeze_void_count_electrons
_platon_squeeze_void_content
1 0.500 0.000 0.000 87 27 ' '
2 0.000 0.000 0.000 86 27 ' '
3 0.500 0.500 0.500 87 27 ' '
4 1.000 0.500 0.500 86 27 ' '
